data_2014139
loop_
_publ_author_name
'Hu, Mao-Lin'
'Miao, Qian'
'Shi, Qian'
'Ye, Ming-De'

_publ_section_title
;Poly[[bis[aqua(1,10-phenanthroline)lanthanum(III)]-\m-aqua-di-\m-5-sulfonatoisophthalato]
 monohydrate] and poly[[[triaqualanthanum(III)]-\m-5-sulfonatoisophthalato]
 monohydrate]
;
_journal_issue 9
_journal_name_full 'Acta Crystallographica Section C'
_journal_page_first m460
_journal_page_last m464
_journal_paper_doi 10.1107/S0108270104018645
_journal_volume 60
_journal_year 2004
_chemical_formula_iupac '[La2 (C8 H3 O7 S1)2 (C12 H8 N2)2 (H2 O1)3] , H2 O'
_chemical_formula_moiety 'C40 H28 La2 N4 O17 S2 , H2 O'
_chemical_formula_sum 'C40 H30 La2 N4 O18 S2'
_chemical_formula_weight 1196.62
_chemical_name_systematic
;
Poly[[bis[aqua(1,10-phenanthroline)lanthanum(III)]-\m-aqua-di-\m-5-
sulfonatoisophthalato] monohydrate]
;
_space_group_IT_number 13
_symmetry_cell_setting monoclinic
_symmetry_space_group_name_Hall '-P 2yac'
_symmetry_space_group_name_H-M 'P 1 2/n 1'
_atom_sites_solution_hydrogens geom
_atom_sites_solution_primary direct
_atom_sites_solution_secondary difmap
_audit_creation_method SHELXL97
_cell_angle_alpha 90.00
_cell_angle_beta 108.302(2)
_cell_angle_gamma 90.00
_cell_formula_units_Z 2
_cell_length_a 10.1655(5)
_cell_length_b 15.1560(7)
_cell_length_c 13.8914(6)
_cell_measurement_reflns_used 6312
_cell_measurement_temperature 298(2)
_cell_measurement_theta_max 25.20
_cell_measurement_theta_min 2.50
_cell_volume 2031.96(16)
_computing_cell_refinement 'SAINT (Bruker, 2002)'
_computing_data_collection 'SMART (Bruker, 2002)'
_computing_data_reduction SAINT
_computing_molecular_graphics 'XP (Bruker, 2002)'
_computing_publication_material SHELXL97
_computing_structure_refinement 'SHELXL97 (Sheldrick, 1997)'
_computing_structure_solution 'SHELXS97 (Sheldrick, 1997)'
_diffrn_ambient_temperature 298(2)
_diffrn_measured_fraction_theta_full 0.998
_diffrn_measured_fraction_theta_max 0.998
_diffrn_measurement_device_type 'Bruker APEX CCD area-detector'
_diffrn_measurement_method '\f and \w'
_diffrn_radiation_monochromator graphite
_diffrn_radiation_source 'fine-focus sealed tube'
_diffrn_radiation_type MoK\a
_diffrn_radiation_wavelength 0.71073
_diffrn_reflns_av_R_equivalents 0.0275
_diffrn_reflns_av_sigmaI/netI 0.0308
_diffrn_reflns_limit_h_max 12
_diffrn_reflns_limit_h_min -12
_diffrn_reflns_limit_k_max 14
_diffrn_reflns_limit_k_min -18
_diffrn_reflns_limit_l_max 16
_diffrn_reflns_limit_l_min -16
_diffrn_reflns_number 10692
_diffrn_reflns_theta_full 25.21
_diffrn_reflns_theta_max 25.21
_diffrn_reflns_theta_min 1.34
_diffrn_standards_decay_% 0
_diffrn_standards_interval_time 0
_diffrn_standards_number 0
_exptl_absorpt_coefficient_mu 2.264
_exptl_absorpt_correction_T_max 0.7176
_exptl_absorpt_correction_T_min 0.5306
_exptl_absorpt_correction_type multi-scan
_exptl_absorpt_process_details '(SADABS; Bruker, 2002)'
_exptl_crystal_colour colourless
_exptl_crystal_density_diffrn 1.956
_exptl_crystal_density_meas ?
_exptl_crystal_density_method 'not measured'
_exptl_crystal_description prism
_exptl_crystal_F_000 1176
_exptl_crystal_size_max 0.27
_exptl_crystal_size_mid 0.18
_exptl_crystal_size_min 0.15
_refine_diff_density_max 1.628
_refine_diff_density_min -0.789
_refine_ls_extinction_method none
_refine_ls_goodness_of_fit_ref 1.397
_refine_ls_hydrogen_treatment mixed
_refine_ls_matrix_type full
_refine_ls_number_parameters 314
_refine_ls_number_reflns 3661
_refine_ls_number_restraints 7
_refine_ls_restrained_S_all 1.396
_refine_ls_R_factor_all 0.0449
_refine_ls_R_factor_gt 0.0425
_refine_ls_shift/su_max 0.000
_refine_ls_shift/su_mean 0.000
_refine_ls_structure_factor_coef Fsqd
_refine_ls_weighting_details 'calc w = 1/[\s^2^(Fo^2^)+(0.0465P)^2^+5.3444P] where P=(Fo^2^+2Fc^2^)/3'
_refine_ls_weighting_scheme calc
_refine_ls_wR_factor_gt 0.1054
_refine_ls_wR_factor_ref 0.1146
_reflns_number_gt 3586
_reflns_number_total 3661
_reflns_threshold_expression I>2\s(I)
_cod_data_source_file fg1760.cif
_cod_data_source_block I
_cod_depositor_comments
;
The following automatic conversions were performed:
'_symmetry_cell_setting' value 'Monoclinic' changed to 'monoclinic'
according to '/home/saulius/struct/CIF-dictionaries/cif_core.dic'
dictionary named 'cif_core.dic' version 2.4.1 from 2010-06-29.

Automatic conversion script
Id: cif_fix_enum 1527 2010-12-29 10:47:43Z saulius 

The following automatic conversions were performed:

'_symmetry_cell_setting' value 'Monoclinic' changed to 'monoclinic'
according to /home/saulius/struct/CIF-dictionaries/cif_core.dic
dictionary named 'cif_core.dic' version 2.4.1 from 2010-06-29.

Automatic conversion script
Id: cif_fix_values 1715 2011-07-08 13:25:40Z adriana 

The following automatic conversions were performed:

'_exptl_crystal_density_meas' value 'not measured' was changed to '?'
- the value is perceived as not measured.

Automatic conversion script
Id: cif_fix_values 3008 2015-01-20 13:52:24Z robertas 
;
_cod_original_sg_symbol_Hall -P2yac
_cod_original_sg_symbol_H-M 'P 2/n'
_cod_database_code 2014139
_cod_database_fobs_code 2014139

loop_
_symmetry_equiv_pos_as_xyz
'x, y, z'
'-x+1/2, y, -z+1/2'
'-x, -y, -z'
'x-1/2, -y, z-1/2'

loop_
_atom_site_label
_atom_site_fract_x
_atom_site_fract_y
_atom_site_fract_z
_atom_site_U_iso_or_equiv
_atom_site_adp_type
_atom_site_calc_flag
_atom_site_refinement_flags
_atom_site_occupancy
_atom_site_disorder_assembly
_atom_site_disorder_group
_atom_site_type_symbol
La1 0.49529(3) 0.15233(2) 0.08034(2) 0.01710(13) Uani d . 1 . . La
S1 0.12533(14) 0.25196(9) -0.04135(11) 0.0226(3) Uani d . 1 . . S
O1 0.2693(4) 0.2233(3) -0.0040(4) 0.0377(11) Uani d . 1 . . O
O2 0.0811(5) 0.2984(3) 0.0330(4) 0.0472(14) Uani d . 1 . . O
O3 0.0980(5) 0.2997(3) -0.1363(4) 0.0402(12) Uani d . 1 . . O
O4 0.0785(4) -0.0228(3) -0.2902(3) 0.0259(9) Uani d . 1 . . O
O5 -0.0653(4) -0.1179(3) -0.2569(3) 0.0250(9) Uani d . 1 . . O
O6 -0.3421(4) -0.0246(3) -0.0329(3) 0.0307(10) Uani d . 1 . . O
O7 -0.2881(4) 0.0993(3) 0.0543(3) 0.0238(9) Uani d . 1 . . O
O8 0.7500 0.1750(5) 0.2500 0.0359(15) Uani d SD 1 . . O
H8A 0.789(12) 0.137(7) 0.227(8) 0.043 Uiso d PD 0.50 . . H
H8B 0.783(14) 0.184(8) 0.311(3) 0.043 Uiso d PD 0.50 . . H
O9 0.4450(5) 0.1345(3) -0.1095(3) 0.0318(10) Uani d D 1 . . O
H9A 0.433(7) 0.0859(19) -0.136(4) 0.038 Uiso d D 1 . . H
H9B 0.394(6) 0.174(3) -0.141(4) 0.038 Uiso d D 1 . . H
O10 0.2500 0.2332(5) -0.2500 0.0399(16) Uani d SD 1 . . O
H10A 0.213(8) 0.266(4) -0.219(6) 0.048 Uiso d D 1 . . H
C1 -0.0319(5) 0.0197(4) -0.1684(4) 0.0176(11) Uani d . 1 . . C
C2 -0.1353(5) 0.0028(4) -0.1244(4) 0.0195(11) Uani d . 1 . . C
H2 -0.1892 -0.0477 -0.1423 0.023 Uiso calc R 1 . . H
C3 -0.1579(5) 0.0609(4) -0.0544(4) 0.0191(11) Uani d . 1 . . C
C4 -0.0767(6) 0.1365(4) -0.0270(4) 0.0197(11) Uani d . 1 . . C
H4 -0.0904 0.1751 0.0210 0.024 Uiso calc R 1 . . H
C5 0.0251(6) 0.1538(4) -0.0721(4) 0.0203(12) Uani d . 1 . . C
C6 0.0475(6) 0.0960(4) -0.1431(4) 0.0193(11) Uani d . 1 . . C
H6 0.1151 0.1082 -0.1734 0.023 Uiso calc R 1 . . H
C7 -0.0050(6) -0.0449(4) -0.2424(4) 0.0217(12) Uani d . 1 . . C
C8 -0.2694(5) 0.0437(4) -0.0072(4) 0.0191(11) Uani d . 1 . . C
N1 0.6120(5) 0.2927(3) 0.0144(4) 0.0322(12) Uani d . 1 . . N
C2A 0.6701(7) 0.2835(5) -0.0575(6) 0.0429(18) Uani d . 1 . . C
H2A 0.6638 0.2291 -0.0895 0.051 Uiso calc R 1 . . H
C3A 0.7411(9) 0.3519(6) -0.0882(8) 0.057(2) Uani d . 1 . . C
H3A 0.7812 0.3429 -0.1391 0.068 Uiso calc R 1 . . H
C4A 0.7497(8) 0.4309(6) -0.0422(7) 0.057(2) Uani d . 1 . . C
H4A 0.7985 0.4765 -0.0602 0.069 Uiso calc R 1 . . H
C5A 0.6876(7) 0.4449(5) 0.0308(6) 0.0450(19) Uani d . 1 . . C
C6A 0.6848(9) 0.5295(5) 0.0762(7) 0.057(2) Uani d . 1 . . C
H6A 0.7260 0.5777 0.0556 0.069 Uiso calc R 1 . . H
C7A 0.6237(9) 0.5399(5) 0.1478(7) 0.055(2) Uani d . 1 . . C
H7A 0.6238 0.5955 0.1763 0.066 Uiso calc R 1 . . H
C8A 0.6226(6) 0.3719(4) 0.0617(5) 0.0303(14) Uani d . 1 . . C
C9A 0.5600(6) 0.3839(4) 0.1405(5) 0.0289(14) Uani d . 1 . . C
N10 0.5014(6) 0.3117(3) 0.1703(4) 0.0308(12) Uani d . 1 . . N
C11A 0.4443(8) 0.3239(5) 0.2431(6) 0.0395(17) Uani d . 1 . . C
H11A 0.4049 0.2755 0.2647 0.047 Uiso calc R 1 . . H
C12A 0.4400(10) 0.4052(5) 0.2890(6) 0.054(2) Uani d . 1 . . C
H12A 0.3986 0.4107 0.3397 0.064 Uiso calc R 1 . . H
C13A 0.4971(9) 0.4753(5) 0.2585(6) 0.050(2) Uani d . 1 . . C
H13A 0.4958 0.5298 0.2891 0.060 Uiso calc R 1 . . H
C14A 0.5583(8) 0.4683(4) 0.1820(5) 0.0392(17) Uani d . 1 . . C

loop_
_atom_site_aniso_label
_atom_site_aniso_U_11
_atom_site_aniso_U_22
_atom_site_aniso_U_33
_atom_site_aniso_U_12
_atom_site_aniso_U_13
_atom_site_aniso_U_23
La1 0.0179(2) 0.0159(2) 0.0213(2) -0.00194(12) 0.01168(14) 0.00095(11)
S1 0.0205(7) 0.0170(7) 0.0331(8) -0.0026(5) 0.0125(6) -0.0041(6)
O1 0.022(2) 0.032(3) 0.054(3) 0.0001(19) 0.005(2) -0.002(2)
O2 0.048(3) 0.037(3) 0.070(4) -0.014(2) 0.038(3) -0.027(3)
O3 0.045(3) 0.026(2) 0.050(3) -0.006(2) 0.016(2) 0.012(2)
O4 0.030(2) 0.027(2) 0.029(2) -0.0064(17) 0.0218(19) -0.0045(17)
O5 0.039(2) 0.016(2) 0.029(2) -0.0055(18) 0.0229(19) -0.0044(16)
O6 0.031(2) 0.033(2) 0.034(2) -0.0124(19) 0.020(2) -0.0040(19)
O7 0.021(2) 0.025(2) 0.032(2) -0.0006(16) 0.0177(18) -0.0039(17)
O8 0.042(4) 0.035(4) 0.027(3) 0.000 0.007(3) 0.000
O9 0.040(3) 0.027(2) 0.030(2) 0.006(2) 0.013(2) -0.0024(19)
O10 0.056(5) 0.035(4) 0.033(4) 0.000 0.019(3) 0.000
C1 0.020(3) 0.018(3) 0.019(3) 0.003(2) 0.011(2) 0.001(2)
C2 0.016(3) 0.020(3) 0.023(3) -0.003(2) 0.007(2) 0.000(2)
C3 0.018(3) 0.017(3) 0.025(3) 0.000(2) 0.011(2) 0.003(2)
C4 0.020(3) 0.018(3) 0.025(3) 0.002(2) 0.013(2) 0.000(2)
C5 0.018(3) 0.021(3) 0.023(3) -0.002(2) 0.008(2) 0.000(2)
C6 0.019(3) 0.022(3) 0.021(3) -0.001(2) 0.011(2) 0.000(2)
C7 0.022(3) 0.022(3) 0.021(3) 0.002(2) 0.008(2) 0.002(2)
C8 0.016(3) 0.018(3) 0.025(3) 0.002(2) 0.008(2) 0.002(2)
N1 0.025(3) 0.026(3) 0.050(3) 0.001(2) 0.018(3) 0.014(2)
C2A 0.039(4) 0.040(4) 0.063(5) 0.010(3) 0.035(4) 0.022(4)
C3A 0.048(5) 0.061(6) 0.073(6) 0.001(4) 0.036(5) 0.030(5)
C4A 0.034(4) 0.059(6) 0.079(6) -0.011(4) 0.016(4) 0.037(5)
C5A 0.033(4) 0.035(4) 0.057(5) -0.011(3) -0.001(3) 0.017(3)
C6A 0.052(5) 0.034(4) 0.069(6) -0.021(4) -0.005(4) 0.020(4)
C7A 0.056(5) 0.021(4) 0.061(5) -0.014(3) -0.018(4) 0.008(3)
C8A 0.021(3) 0.022(3) 0.039(4) -0.004(2) -0.003(3) 0.011(3)
C9A 0.027(3) 0.018(3) 0.034(3) -0.004(2) -0.002(3) 0.004(2)
N10 0.034(3) 0.022(3) 0.035(3) 0.000(2) 0.009(2) 0.000(2)
C11A 0.058(5) 0.025(3) 0.040(4) 0.005(3) 0.022(4) 0.004(3)
C12A 0.083(6) 0.033(4) 0.049(5) 0.014(4) 0.027(5) 0.000(3)
C13A 0.070(5) 0.027(4) 0.043(4) 0.002(4) 0.002(4) -0.003(3)
C14A 0.048(4) 0.021(3) 0.034(4) -0.007(3) -0.008(3) 0.001(3)

loop_
_atom_type_symbol
_atom_type_description
_atom_type_scat_dispersion_real
_atom_type_scat_dispersion_imag
_atom_type_scat_source
C C 0.0033 0.0016 'International Tables Vol C Tables 4.2.6.8 and 6.1.1.4'
H H 0.0000 0.0000 'International Tables Vol C Tables 4.2.6.8 and 6.1.1.4'
N N 0.0061 0.0033 'International Tables Vol C Tables 4.2.6.8 and 6.1.1.4'
O O 0.0106 0.0060 'International Tables Vol C Tables 4.2.6.8 and 6.1.1.4'
S S 0.1246 0.1234 'International Tables Vol C Tables 4.2.6.8 and 6.1.1.4'
La La -0.2871 2.4523 'International Tables Vol C Tables 4.2.6.8 and 6.1.1.4'

loop_
_geom_angle_atom_site_label_1
_geom_angle_atom_site_label_2
_geom_angle_atom_site_label_3
_geom_angle_site_symmetry_1
_geom_angle_site_symmetry_3
_geom_angle
O6 La1 O1 3 . 78.35(15)
O6 La1 O7 3 1_655 103.00(13)
O1 La1 O7 . 1_655 143.96(15)
O6 La1 O9 3 . 74.47(15)
O1 La1 O9 . . 72.54(16)
O7 La1 O9 1_655 . 73.25(14)
O6 La1 O5 3 4_656 76.57(14)
O1 La1 O5 . 4_656 93.52(15)
O7 La1 O5 1_655 4_656 122.10(13)
O9 La1 O5 . 4_656 149.82(15)
O6 La1 O4 3 4_656 68.40(14)
O1 La1 O4 . 4_656 134.70(14)
O7 La1 O4 1_655 4_656 75.34(12)
O9 La1 O4 . 4_656 123.41(13)
O5 La1 O4 4_656 4_656 50.17(12)
O6 La1 N10 3 . 138.65(15)
O1 La1 N10 . . 73.39(16)
O7 La1 N10 1_655 . 117.64(15)
O9 La1 N10 . . 122.80(15)
O5 La1 N10 4_656 . 75.72(14)
O4 La1 N10 4_656 . 113.31(15)
O6 La1 N1 3 . 146.59(16)
O1 La1 N1 . . 86.50(15)
O7 La1 N1 1_655 . 72.74(14)
O9 La1 N1 . . 72.62(17)
O5 La1 N1 4_656 . 134.52(16)
O4 La1 N1 4_656 . 137.26(14)
N10 La1 N1 . . 60.74(17)
O6 La1 O8 3 . 129.74(17)
O1 La1 O8 . . 141.85(16)
O7 La1 O8 1_655 . 63.42(11)
O9 La1 O8 . . 133.53(11)
O5 La1 O8 4_656 . 73.24(10)
O4 La1 O8 4_656 . 61.37(16)
N10 La1 O8 . . 68.73(17)
N1 La1 O8 . . 79.08(16)
O2 S1 O3 . . 113.3(3)
O2 S1 O1 . . 113.4(3)
O3 S1 O1 . . 110.9(3)
O2 S1 C5 . . 107.3(3)
O3 S1 C5 . . 105.5(3)
O1 S1 C5 . . 105.8(3)
S1 O1 La1 . . 168.0(3)
C7 O4 La1 . 4 92.1(3)
C7 O5 La1 . 4 94.6(3)
C8 O6 La1 . 3 176.3(4)
H8A O8 H8B . . 115(3)
H9A O9 H9B . . 116(3)
C6 C1 C2 . . 120.0(5)
C6 C1 C7 . . 119.9(5)
C2 C1 C7 . . 120.2(5)
C3 C2 C1 . . 120.4(5)
C3 C2 H2 . . 119.8
C1 C2 H2 . . 119.8
C2 C3 C4 . . 120.0(5)
C2 C3 C8 . . 120.8(5)
C4 C3 C8 . . 119.2(5)
C5 C4 C3 . . 119.5(5)
C5 C4 H4 . . 120.2
C3 C4 H4 . . 120.2
C6 C5 C4 . . 120.7(5)
C6 C5 S1 . . 119.2(4)
C4 C5 S1 . . 120.0(4)
C1 C6 C5 . . 119.4(5)
C1 C6 H6 . . 120.3
C5 C6 H6 . . 120.3
O5 C7 O4 . . 121.4(5)
O5 C7 C1 . . 120.1(5)
O4 C7 C1 . . 118.5(5)
O5 C7 La1 . 4 60.4(3)
O4 C7 La1 . 4 62.3(3)
C1 C7 La1 . 4 167.4(4)
O7 C8 O6 . . 123.1(5)
O7 C8 C3 . . 118.5(5)
O6 C8 C3 . . 118.4(5)
C2A N1 C8A . . 118.3(6)
C2A N1 La1 . . 121.2(5)
C8A N1 La1 . . 120.3(4)
N1 C2A C3A . . 123.2(8)
N1 C2A H2A . . 118.4
C3A C2A H2A . . 118.4
C4A C3A C2A . . 118.4(8)
C4A C3A H3A . . 120.8
C2A C3A H3A . . 120.8
C3A C4A C5A . . 120.9(7)
C3A C4A H4A . . 119.6
C5A C4A H4A . . 119.6
C4A C5A C8A . . 118.0(7)
C4A C5A C6A . . 122.8(7)
C8A C5A C6A . . 119.3(8)
C7A C6A C5A . . 120.7(7)
C7A C6A H6A . . 119.6
C5A C6A H6A . . 119.6
C6A C7A C14A . . 122.0(8)
C6A C7A H7A . . 119.0
C14A C7A H7A . . 119.0
N1 C8A C5A . . 121.1(7)
N1 C8A C9A . . 119.5(5)
C5A C8A C9A . . 119.3(6)
N10 C9A C14A . . 122.7(6)
N10 C9A C8A . . 117.8(6)
C14A C9A C8A . . 119.5(6)
C11A N10 C9A . . 117.1(6)
C11A N10 La1 . . 121.5(4)
C9A N10 La1 . . 121.4(4)
N10 C11A C12A . . 123.7(7)
N10 C11A H11A . . 118.1
C12A C11A H11A . . 118.1
C13A C12A C11A . . 118.5(8)
C13A C12A H12A . . 120.8
C11A C12A H12A . . 120.8
C12A C13A C14A . . 121.4(7)
C12A C13A H13A . . 119.3
C14A C13A H13A . . 119.3
C13A C14A C9A . . 116.7(6)
C13A C14A C7A . . 124.0(7)
C9A C14A C7A . . 119.2(7)

loop_
_geom_bond_atom_site_label_1
_geom_bond_atom_site_label_2
_geom_bond_site_symmetry_2
_geom_bond_distance
_geom_bond_publ_flag
La1 O1 . 2.474(4) yes
La1 O4 4_656 2.617(4) yes
La1 O5 4_656 2.577(4) yes
La1 O6 3 2.442(4) yes
La1 O7 1_655 2.475(4) yes
La1 O8 . 2.9231(9) yes
La1 O9 . 2.538(4) yes
La1 N1 . 2.730(5) yes
La1 N10 . 2.712(5) yes
S1 O1 . 1.457(4) yes
S1 O2 . 1.434(5) yes
S1 O3 . 1.453(5) yes
S1 C5 . 1.778(6) ?
O4 C7 . 1.276(7) ?
O4 La1 4 2.617(4) ?
O5 C7 . 1.249(7) ?
O5 La1 4 2.577(4) ?
O6 C8 . 1.257(7) ?
O6 La1 3 2.442(4) ?
O7 C8 . 1.256(7) ?
O8 H8A . 0.82(11) ?
O8 H8B . 0.82(5) ?
O9 H9A . 0.82(3) ?
O9 H9B . 0.82(5) ?
O10 H10A . 0.82(8) ?
C1 C6 . 1.390(8) ?
C1 C2 . 1.395(7) ?
C1 C7 . 1.506(8) ?
C2 C3 . 1.383(8) ?
C2 H2 . 0.93 ?
C3 C4 . 1.393(8) ?
C3 C8 . 1.500(7) ?
C4 C5 . 1.392(8) ?
C4 H4 . 0.93 ?
C5 C6 . 1.391(8) ?
C6 H6 . 0.93 ?
N1 C2A . 1.318(9) ?
N1 C8A . 1.357(9) ?
C2A C3A . 1.404(10) ?
C2A H2A . 0.93 ?
C3A C4A . 1.347(13) ?
C3A H3A . 0.93 ?
C4A C5A . 1.369(12) ?
C4A H4A . 0.93 ?
C5A C8A . 1.422(9) ?
C5A C6A . 1.432(12) ?
C6A C7A . 1.338(13) ?
C6A H6A . 0.93 ?
C7A C14A . 1.430(11) ?
C7A H7A . 0.93 ?
C8A C9A . 1.440(10) ?
C9A N10 . 1.371(8) ?
C9A C14A . 1.405(9) ?
N10 C11A . 1.327(9) ?
C11A C12A . 1.395(10) ?
C11A H11A . 0.93 ?
C12A C13A . 1.341(11) ?
C12A H12A . 0.93 ?
C13A C14A . 1.395(11) ?
C13A H13A . 0.93 ?

loop_
_geom_hbond_atom_site_label_D
_geom_hbond_atom_site_label_H
_geom_hbond_atom_site_label_A
_geom_hbond_site_symmetry_A
_geom_hbond_distance_DH
_geom_hbond_distance_HA
_geom_hbond_distance_DA
_geom_hbond_angle_DHA
_geom_hbond_publ_flag
O8 H8A O4 3_655 0.82(11) 2.19(9) 2.840(7) 135(11) yes
O8 H8B O7 2 0.82(5) 2.26(11) 2.863(5) 131(13) yes
O9 H9A O4 2_554 0.82(3) 1.92(4) 2.734(6) 172(7) yes
O9 H9B O10 . 0.82(5) 1.96(5) 2.747(6) 160(6) yes
O10 H10A O3 . 0.82(8) 1.95(8) 2.726(6) 158(8) yes
